data_2224691
loop_
_publ_author_name
'Malassa, Astrid'
'J\"ager, Benjamin'
'G\"orls, Helmar'
'Westerhausen, Matthias'

_publ_section_title
;
 Bis(<i>N</i>-triisopropylsilylquinolin-8-aminato)nickel(II)
;
_journal_coeditor_code JH2120
_journal_issue 1
_journal_name_full 'Acta Crystallographica Section E'
_journal_page_first m6
_journal_paper_doi 10.1107/S1600536809051708
_journal_volume 66
_journal_year 2010
_chemical_formula_iupac '[Ni (C18 H27 N2 Si)2]'
_chemical_formula_moiety 'C36 H54 N4 Ni Si2'
_chemical_formula_sum 'C36 H54 N4 Ni Si2'
_chemical_formula_weight 657.72
_chemical_name_systematic
;
Bis(<i>N</i>-triisopropylsilylquinolin-8-aminato)nickel(II)
;
_space_group_IT_number 2
_symmetry_cell_setting triclinic
_symmetry_space_group_name_Hall '-P 1'
_symmetry_space_group_name_H-M 'P -1'
_atom_sites_solution_hydrogens geom
_atom_sites_solution_primary direct
_atom_sites_solution_secondary difmap
_audit_creation_method SHELXL-97
_cell_angle_alpha 68.956(2)
_cell_angle_beta 72.025(2)
_cell_angle_gamma 85.540(2)
_cell_formula_units_Z 4
_cell_length_a 12.3062(5)
_cell_length_b 17.7015(5)
_cell_length_c 18.4194(6)
_cell_measurement_reflns_used 25470
_cell_measurement_temperature 183(2)
_cell_measurement_theta_max 27.46
_cell_measurement_theta_min 1.97
_cell_volume 3559.6(2)
_computing_cell_refinement 'DENZO (Otwinowski & Minor, 1997)'
_computing_data_collection 'COLLECT (Nonius, 1998)'
_computing_data_reduction 'DENZO (Otwinowski & Minor, 1997)'
_computing_molecular_graphics 'SHELXTL/PC (Sheldrick, 2008)'
_computing_publication_material 'SHELXL-97 (Sheldrick, 2008)'
_computing_structure_refinement 'SHELXL-97 (Sheldrick, 2008)'
_computing_structure_solution 'SHELXS-97 (Sheldrick, 2008)'
_diffrn_ambient_temperature 183(2)
_diffrn_measured_fraction_theta_full 0.980
_diffrn_measured_fraction_theta_max 0.980
_diffrn_measurement_device_type 'Nonius KappaCCD'
_diffrn_measurement_method 'phi- + omega-scan'
_diffrn_radiation_monochromator graphite
_diffrn_radiation_source 'fine-focus sealed tube'
_diffrn_radiation_type MoK\a
_diffrn_radiation_wavelength 0.71073
_diffrn_reflns_av_R_equivalents 0.0338
_diffrn_reflns_av_sigmaI/netI 0.0540
_diffrn_reflns_limit_h_max 14
_diffrn_reflns_limit_h_min -15
_diffrn_reflns_limit_k_max 21
_diffrn_reflns_limit_k_min -22
_diffrn_reflns_limit_l_max 21
_diffrn_reflns_limit_l_min -23
_diffrn_reflns_number 25470
_diffrn_reflns_theta_full 27.46
_diffrn_reflns_theta_max 27.46
_diffrn_reflns_theta_min 1.97
_exptl_absorpt_coefficient_mu 0.642
_exptl_absorpt_correction_type none
_exptl_crystal_colour brown
_exptl_crystal_density_diffrn 1.227
_exptl_crystal_density_method 'not measured'
_exptl_crystal_description prism
_exptl_crystal_F_000 1416
_exptl_crystal_size_max 0.04
_exptl_crystal_size_mid 0.04
_exptl_crystal_size_min 0.04
_refine_diff_density_max 0.499
_refine_diff_density_min -0.437
_refine_ls_extinction_method none
_refine_ls_goodness_of_fit_ref 1.019
_refine_ls_hydrogen_treatment constr
_refine_ls_matrix_type full
_refine_ls_number_parameters 799
_refine_ls_number_reflns 15935
_refine_ls_number_restraints 0
_refine_ls_restrained_S_all 1.019
_refine_ls_R_factor_all 0.0721
_refine_ls_R_factor_gt 0.0469
_refine_ls_shift/su_max 0.001
_refine_ls_shift/su_mean 0.000
_refine_ls_structure_factor_coef Fsqd
_refine_ls_weighting_details 'calc w=1/[\s^2^(Fo^2^)+(0.0507P)^2^+2.9757P] where P=(Fo^2^+2Fc^2^)/3'
_refine_ls_weighting_scheme calc
_refine_ls_wR_factor_gt 0.1072
_refine_ls_wR_factor_ref 0.1228
_reflns_number_gt 12031
_reflns_number_total 15935
_reflns_threshold_expression >2sigma(I)
_cod_data_source_file jh2120.cif
_cod_data_source_block I
_cod_database_code 2224691
_cod_database_fobs_code 2224691

loop_
_symmetry_equiv_pos_as_xyz
'x, y, z'
'-x, -y, -z'

loop_
_atom_site_type_symbol
_atom_site_label
_atom_site_fract_x
_atom_site_fract_y
_atom_site_fract_z
_atom_site_U_iso_or_equiv
_atom_site_adp_type
_atom_site_calc_flag
_atom_site_refinement_flags
_atom_site_occupancy
_atom_site_disorder_assembly
_atom_site_disorder_group
Ni Ni1A 0.22671(3) 0.404287(18) 0.365455(19) 0.02670(8) Uani d . 1 . .
Si Si1A 0.31556(6) 0.30222(4) 0.52291(4) 0.02685(15) Uani d . 1 . .
Si Si2A 0.28061(6) 0.60410(4) 0.27705(4) 0.02624(15) Uani d . 1 . .
N N1A 0.06609(18) 0.36971(12) 0.38461(13) 0.0289(4) Uani d . 1 . .
N N2A 0.20579(17) 0.32527(12) 0.47700(12) 0.0262(4) Uani d . 1 . .
N N3A 0.30614(18) 0.35165(12) 0.28448(13) 0.0294(5) Uani d . 1 . .
N N4A 0.30124(18) 0.50415(12) 0.27932(12) 0.0270(4) Uani d . 1 . .
C C1A 0.0024(2) 0.39528(16) 0.33440(17) 0.0353(6) Uani d . 1 . .
H H1AA 0.0335 0.4361 0.2825 0.042 Uiso calc R 1 . .
C C2A -0.1088(2) 0.36428(18) 0.35519(18) 0.0394(6) Uani d . 1 . .
H H2AA -0.1527 0.3838 0.3183 0.047 Uiso calc R 1 . .
C C3A -0.1527(2) 0.30520(17) 0.42981(18) 0.0360(6) Uani d . 1 . .
H H3AA -0.2282 0.2840 0.4451 0.043 Uiso calc R 1 . .
C C4A -0.0872(2) 0.27538(15) 0.48434(16) 0.0296(5) Uani d . 1 . .
C C5A -0.1253(2) 0.21290(16) 0.56120(17) 0.0338(6) Uani d . 1 . .
H H5AA -0.1997 0.1886 0.5800 0.041 Uiso calc R 1 . .
C C6A -0.0529(2) 0.18804(16) 0.60827(17) 0.0347(6) Uani d . 1 . .
H H6AA -0.0780 0.1456 0.6597 0.042 Uiso calc R 1 . .
C C7A 0.0574(2) 0.22324(15) 0.58293(16) 0.0314(5) Uani d . 1 . .
H H7AA 0.1040 0.2037 0.6180 0.038 Uiso calc R 1 . .
C C8A 0.1011(2) 0.28572(14) 0.50834(15) 0.0266(5) Uani d . 1 . .
C C9A 0.0240(2) 0.31006(14) 0.45882(15) 0.0270(5) Uani d . 1 . .
C C10A 0.3044(2) 0.27422(16) 0.29294(18) 0.0352(6) Uani d . 1 . .
H H10A 0.2504 0.2379 0.3391 0.042 Uiso calc R 1 . .
C C11A 0.3797(2) 0.24414(16) 0.23586(19) 0.0378(6) Uani d . 1 . .
H H11A 0.3772 0.1882 0.2436 0.045 Uiso calc R 1 . .
C C12A 0.4564(2) 0.29635(17) 0.16916(18) 0.0368(6) Uani d . 1 . .
H H12A 0.5082 0.2765 0.1304 0.044 Uiso calc R 1 . .
C C13A 0.4596(2) 0.38015(16) 0.15709(16) 0.0311(5) Uani d . 1 . .
C C14A 0.5352(2) 0.43815(17) 0.08965(16) 0.0358(6) Uani d . 1 . .
H H14A 0.5890 0.4227 0.0483 0.043 Uiso calc R 1 . .
C C15A 0.5295(2) 0.51736(17) 0.08480(16) 0.0365(6) Uani d . 1 . .
H H15A 0.5798 0.5568 0.0390 0.044 Uiso calc R 1 . .
C C16A 0.4522(2) 0.54227(16) 0.14508(16) 0.0328(6) Uani d . 1 . .
H H16A 0.4513 0.5980 0.1385 0.039 Uiso calc R 1 . .
C C17A 0.3765(2) 0.48775(15) 0.21454(15) 0.0273(5) Uani d . 1 . .
C C18A 0.3817(2) 0.40518(15) 0.21780(15) 0.0275(5) Uani d . 1 . .
C C19A 0.3501(2) 0.19049(15) 0.55095(16) 0.0312(5) Uani d . 1 . .
H H19A 0.2868 0.1608 0.6007 0.037 Uiso calc R 1 . .
C C20A 0.3507(3) 0.15513(17) 0.48601(19) 0.0406(7) Uani d . 1 . .
H H20A 0.3658 0.0972 0.5053 0.061 Uiso calc R 1 . .
H H20B 0.4104 0.1832 0.4352 0.061 Uiso calc R 1 . .
H H20C 0.2761 0.1624 0.4761 0.061 Uiso calc R 1 . .
C C21A 0.4609(2) 0.17276(17) 0.57561(19) 0.0396(6) Uani d . 1 . .
H H21A 0.4732 0.1144 0.5922 0.059 Uiso calc R 1 . .
H H21B 0.4541 0.1908 0.6212 0.059 Uiso calc R 1 . .
H H21C 0.5257 0.2018 0.5291 0.059 Uiso calc R 1 . .
C C22A 0.2903(2) 0.32499(15) 0.62029(16) 0.0330(6) Uani d . 1 . .
H H22A 0.3671 0.3209 0.6291 0.040 Uiso calc R 1 . .
C C23A 0.2123(3) 0.2658(2) 0.69940(18) 0.0531(8) Uani d . 1 . .
H H23A 0.2176 0.2784 0.7459 0.080 Uiso calc R 1 . .
H H23B 0.2361 0.2104 0.7053 0.080 Uiso calc R 1 . .
H H23C 0.1331 0.2709 0.6977 0.080 Uiso calc R 1 . .
C C24A 0.2552(3) 0.41099(17) 0.61376(18) 0.0388(6) Uani d . 1 . .
H H24A 0.2546 0.4199 0.6634 0.058 Uiso calc R 1 . .
H H24B 0.1786 0.4189 0.6072 0.058 Uiso calc R 1 . .
H H24C 0.3098 0.4496 0.5664 0.058 Uiso calc R 1 . .
C C25A 0.4425(2) 0.37000(15) 0.44380(16) 0.0315(6) Uani d . 1 . .
H H25A 0.4095 0.4218 0.4161 0.038 Uiso calc R 1 . .
C C26A 0.5281(2) 0.39364(18) 0.47874(19) 0.0414(7) Uani d . 1 . .
H H26A 0.5888 0.4298 0.4340 0.062 Uiso calc R 1 . .
H H26B 0.5618 0.3447 0.5081 0.062 Uiso calc R 1 . .
H H26C 0.4882 0.4215 0.5163 0.062 Uiso calc R 1 . .
C C27A 0.5117(2) 0.33914(18) 0.37565(17) 0.0394(6) Uani d . 1 . .
H H27A 0.5618 0.3832 0.3314 0.059 Uiso calc R 1 . .
H H27B 0.4594 0.3202 0.3545 0.059 Uiso calc R 1 . .
H H27C 0.5582 0.2943 0.3975 0.059 Uiso calc R 1 . .
C C28A 0.1732(2) 0.60344(15) 0.37508(16) 0.0308(5) Uani d . 1 . .
H H28A 0.1690 0.6609 0.3727 0.037 Uiso calc R 1 . .
C C29A 0.0512(2) 0.57628(17) 0.38801(19) 0.0397(6) Uani d . 1 . .
H H29A -0.0001 0.5831 0.4376 0.059 Uiso calc R 1 . .
H H29B 0.0499 0.5192 0.3936 0.059 Uiso calc R 1 . .
H H29C 0.0260 0.6093 0.3411 0.059 Uiso calc R 1 . .
C C30A 0.2114(3) 0.55495(16) 0.45009(16) 0.0363(6) Uani d . 1 . .
H H30A 0.1577 0.5623 0.4987 0.054 Uiso calc R 1 . .
H H30B 0.2881 0.5742 0.4425 0.054 Uiso calc R 1 . .
H H30C 0.2127 0.4974 0.4570 0.054 Uiso calc R 1 . .
C C31A 0.4195(2) 0.65577(15) 0.26385(16) 0.0329(6) Uani d . 1 . .
H H31A 0.4548 0.6828 0.2037 0.040 Uiso calc R 1 . .
C C32A 0.5084(3) 0.59713(19) 0.2939(2) 0.0444(7) Uani d . 1 . .
H H32A 0.5813 0.6268 0.2767 0.067 Uiso calc R 1 . .
H H32B 0.5190 0.5543 0.2705 0.067 Uiso calc R 1 . .
H H32C 0.4816 0.5729 0.3535 0.067 Uiso calc R 1 . .
C C33A 0.4021(3) 0.72383(17) 0.29984(19) 0.0431(7) Uani d . 1 . .
H H33A 0.4757 0.7518 0.2851 0.065 Uiso calc R 1 . .
H H33B 0.3710 0.7004 0.3594 0.065 Uiso calc R 1 . .
H H33C 0.3487 0.7625 0.2779 0.065 Uiso calc R 1 . .
C C34A 0.2277(2) 0.66770(15) 0.18740(16) 0.0340(6) Uani d . 1 . .
H H34A 0.2969 0.6860 0.1386 0.041 Uiso calc R 1 . .
C C35A 0.1496(3) 0.61987(18) 0.1671(2) 0.0505(8) Uani d . 1 . .
H H35A 0.1339 0.6536 0.1164 0.076 Uiso calc R 1 . .
H H35B 0.0776 0.6045 0.2116 0.076 Uiso calc R 1 . .
H H35C 0.1875 0.5710 0.1604 0.076 Uiso calc R 1 . .
C C36A 0.1695(3) 0.74443(17) 0.1978(2) 0.0462(7) Uani d . 1 . .
H H36A 0.1457 0.7752 0.1496 0.069 Uiso calc R 1 . .
H H36B 0.2232 0.7778 0.2043 0.069 Uiso calc R 1 . .
H H36C 0.1022 0.7294 0.2463 0.069 Uiso calc R 1 . .
Ni Ni1B 0.05709(3) 0.186465(18) 0.17978(2) 0.02737(9) Uani d . 1 . .
Si Si1B -0.21235(6) 0.14247(4) 0.21518(4) 0.02792(15) Uani d . 1 . .
Si Si2B 0.23432(6) 0.11779(4) 0.04677(4) 0.02724(15) Uani d . 1 . .
N N1B 0.08118(18) 0.30640(12) 0.14648(13) 0.0299(5) Uani d . 1 . .
N N2B -0.10400(18) 0.21276(12) 0.19249(13) 0.0277(4) Uani d . 1 . .
N N3B 0.09058(18) 0.14248(12) 0.28678(13) 0.0286(4) Uani d . 1 . .
N N4B 0.18624(17) 0.12248(12) 0.14461(13) 0.0269(4) Uani d . 1 . .
C C1B 0.1775(2) 0.34911(17) 0.12183(17) 0.0365(6) Uani d . 1 . .
H H1BA 0.2467 0.3212 0.1213 0.044 Uiso calc R 1 . .
C C2B 0.1822(3) 0.43342(17) 0.09647(18) 0.0408(7) Uani d . 1 . .
H H2BA 0.2531 0.4622 0.0789 0.049 Uiso calc R 1 . .
C C3B 0.0829(3) 0.47395(16) 0.09732(18) 0.0393(6) Uani d . 1 . .
H H3BA 0.0850 0.5315 0.0784 0.047 Uiso calc R 1 . .
C C4B -0.0228(2) 0.43081(15) 0.12615(16) 0.0323(6) Uani d . 1 . .
C C5B -0.1300(3) 0.46732(16) 0.13364(19) 0.0397(7) Uani d . 1 . .
H H5BA -0.1348 0.5245 0.1180 0.048 Uiso calc R 1 . .
C C6B -0.2269(2) 0.41879(16) 0.16390(19) 0.0386(6) Uani d . 1 . .
H H6BA -0.2991 0.4432 0.1705 0.046 Uiso calc R 1 . .
C C7B -0.2234(2) 0.33404(15) 0.18565(18) 0.0339(6) Uani d . 1 . .
H H7BA -0.2932 0.3031 0.2069 0.041 Uiso calc R 1 . .
C C8B -0.1200(2) 0.29407(14) 0.17684(15) 0.0286(5) Uani d . 1 . .
C C9B -0.0194(2) 0.34539(15) 0.14931(15) 0.0285(5) Uani d . 1 . .
C C10B 0.0365(2) 0.15432(17) 0.35555(17) 0.0359(6) Uani d . 1 . .
H H10B -0.0224 0.1923 0.3557 0.043 Uiso calc R 1 . .
C C11B 0.0626(3) 0.11292(17) 0.42832(17) 0.0390(6) Uani d . 1 . .
H H11B 0.0213 0.1223 0.4770 0.047 Uiso calc R 1 . .
C C12B 0.1483(3) 0.05889(17) 0.42846(17) 0.0382(6) Uani d . 1 . .
H H12B 0.1664 0.0302 0.4776 0.046 Uiso calc R 1 . .
C C13B 0.2098(2) 0.04562(15) 0.35589(16) 0.0313(5) Uani d . 1 . .
C C14B 0.3022(2) -0.00709(17) 0.34931(18) 0.0380(6) Uani d . 1 . .
H H14B 0.3256 -0.0378 0.3957 0.046 Uiso calc R 1 . .
C C15B 0.3568(2) -0.01270(17) 0.27480(19) 0.0407(7) Uani d . 1 . .
H H15B 0.4202 -0.0468 0.2701 0.049 Uiso calc R 1 . .
C C16B 0.3239(2) 0.02947(16) 0.20487(17) 0.0335(6) Uani d . 1 . .
H H16B 0.3657 0.0233 0.1547 0.040 Uiso calc R 1 . .
C C17B 0.2307(2) 0.08064(14) 0.20711(15) 0.0268(5) Uani d . 1 . .
C C18B 0.1770(2) 0.08895(14) 0.28493(15) 0.0274(5) Uani d . 1 . .
C C19B -0.3310(2) 0.13621(16) 0.31244(17) 0.0349(6) Uani d . 1 . .
H H19B -0.3836 0.1809 0.2968 0.042 Uiso calc R 1 . .
C C20B -0.2851(3) 0.1516(2) 0.37487(19) 0.0461(7) Uani d . 1 . .
H H20D -0.3490 0.1509 0.4227 0.069 Uiso calc R 1 . .
H H20E -0.2445 0.2045 0.3500 0.069 Uiso calc R 1 . .
H H20F -0.2324 0.1092 0.3917 0.069 Uiso calc R 1 . .
C C21B -0.4032(3) 0.05698(18) 0.3521(2) 0.0460(7) Uani d . 1 . .
H H21D -0.4649 0.0591 0.4000 0.069 Uiso calc R 1 . .
H H21E -0.3549 0.0114 0.3690 0.069 Uiso calc R 1 . .
H H21F -0.4361 0.0498 0.3128 0.069 Uiso calc R 1 . .
C C22B -0.2766(2) 0.17488(17) 0.12737(17) 0.0359(6) Uani d . 1 . .
H H22B -0.3041 0.2307 0.1225 0.043 Uiso calc R 1 . .
C C23B -0.1873(3) 0.1844(2) 0.04511(19) 0.0522(8) Uani d . 1 . .
H H23D -0.2228 0.2071 0.0013 0.078 Uiso calc R 1 . .
H H23E -0.1575 0.1313 0.0455 0.078 Uiso calc R 1 . .
H H23F -0.1244 0.2208 0.0359 0.078 Uiso calc R 1 . .
C C24B -0.3821(3) 0.12528(19) 0.1391(2) 0.0438(7) Uani d . 1 . .
H H24D -0.4119 0.1505 0.0926 0.066 Uiso calc R 1 . .
H H24E -0.4411 0.1239 0.1895 0.066 Uiso calc R 1 . .
H H24F -0.3603 0.0699 0.1426 0.066 Uiso calc R 1 . .
C C25B -0.1370(2) 0.04357(15) 0.22502(18) 0.0364(6) Uani d . 1 . .
H H25B -0.0618 0.0585 0.1813 0.044 Uiso calc R 1 . .
C C26B -0.1063(3) 0.00331(17) 0.3047(2) 0.0468(8) Uani d . 1 . .
H H26D -0.0512 -0.0388 0.2990 0.070 Uiso calc R 1 . .
H H26E -0.1756 -0.0211 0.3495 0.070 Uiso calc R 1 . .
H H26F -0.0726 0.0441 0.3167 0.070 Uiso calc R 1 . .
C C27B -0.1926(3) -0.02034(17) 0.2077(2) 0.0448(7) Uani d . 1 . .
H H27D -0.1431 -0.0667 0.2096 0.067 Uiso calc R 1 . .
H H27E -0.2030 0.0034 0.1534 0.067 Uiso calc R 1 . .
H H27F -0.2670 -0.0384 0.2489 0.067 Uiso calc R 1 . .
C C28B 0.1323(2) 0.18389(16) -0.00721(17) 0.0350(6) Uani d . 1 . .
H H28B 0.0570 0.1768 0.0361 0.042 Uiso calc R 1 . .
C C29B 0.1096(3) 0.15814(19) -0.07238(19) 0.0461(7) Uani d . 1 . .
H H29D 0.0549 0.1943 -0.0956 0.069 Uiso calc R 1 . .
H H29E 0.0780 0.1024 -0.0476 0.069 Uiso calc R 1 . .
H H29F 0.1814 0.1612 -0.1156 0.069 Uiso calc R 1 . .
C C30B 0.1611(3) 0.27536(17) -0.0431(2) 0.0472(7) Uani d . 1 . .
H H30D 0.0976 0.3045 -0.0611 0.071 Uiso calc R 1 . .
H H30E 0.2306 0.2870 -0.0898 0.071 Uiso calc R 1 . .
H H30F 0.1734 0.2929 -0.0014 0.071 Uiso calc R 1 . .
C C31B 0.2215(2) 0.01270(16) 0.04315(17) 0.0343(6) Uani d . 1 . .
H H31B 0.2212 0.0222 -0.0137 0.041 Uiso calc R 1 . .
C C32B 0.1061(3) -0.02930(17) 0.0982(2) 0.0460(7) Uani d . 1 . .
H H32D 0.0988 -0.0801 0.0900 0.069 Uiso calc R 1 . .
H H32E 0.0445 0.0061 0.0846 0.069 Uiso calc R 1 . .
H H32F 0.1010 -0.0408 0.1553 0.069 Uiso calc R 1 . .
C C33B 0.3175(3) -0.04613(17) 0.0568(2) 0.0453(7) Uani d . 1 . .
H H33D 0.3105 -0.0909 0.0390 0.068 Uiso calc R 1 . .
H H33E 0.3117 -0.0675 0.1149 0.068 Uiso calc R 1 . .
H H33F 0.3917 -0.0176 0.0253 0.068 Uiso calc R 1 . .
C C34B 0.3898(2) 0.15321(16) -0.00755(17) 0.0345(6) Uani d . 1 . .
H H34B 0.4361 0.1104 0.0206 0.041 Uiso calc R 1 . .
C C35B 0.4217(3) 0.23240(18) -0.0014(2) 0.0458(7) Uani d . 1 . .
H H35D 0.5049 0.2415 -0.0223 0.069 Uiso calc R 1 . .
H H35E 0.3949 0.2286 0.0558 0.069 Uiso calc R 1 . .
H H35F 0.3856 0.2777 -0.0338 0.069 Uiso calc R 1 . .
C C36B 0.4272(3) 0.15781(19) -0.09643(18) 0.0465(7) Uani d . 1 . .
H H36D 0.5100 0.1686 -0.1198 0.070 Uiso calc R 1 . .
H H36E 0.3877 0.2015 -0.1277 0.070 Uiso calc R 1 . .
H H36F 0.4077 0.1062 -0.0987 0.070 Uiso calc R 1 . .

loop_
_atom_site_aniso_label
_atom_site_aniso_U_11
_atom_site_aniso_U_22
_atom_site_aniso_U_33
_atom_site_aniso_U_12
_atom_site_aniso_U_13
_atom_site_aniso_U_23
Ni1A 0.02734(17) 0.02433(16) 0.02715(16) -0.00333(12) -0.00748(13) -0.00737(12)
Si1A 0.0262(4) 0.0254(3) 0.0295(3) -0.0019(3) -0.0103(3) -0.0081(3)
Si2A 0.0282(4) 0.0235(3) 0.0263(3) -0.0022(3) -0.0077(3) -0.0076(3)
N1A 0.0300(11) 0.0262(10) 0.0319(11) 0.0023(8) -0.0117(9) -0.0103(9)
N2A 0.0251(11) 0.0252(10) 0.0274(10) -0.0027(8) -0.0071(8) -0.0080(8)
N3A 0.0294(11) 0.0289(11) 0.0325(11) -0.0006(8) -0.0123(9) -0.0110(9)
N4A 0.0290(11) 0.0246(10) 0.0274(10) -0.0009(8) -0.0085(9) -0.0089(8)
C1A 0.0366(15) 0.0343(14) 0.0360(14) 0.0022(11) -0.0150(12) -0.0103(11)
C2A 0.0346(15) 0.0462(16) 0.0482(17) 0.0080(12) -0.0230(13) -0.0216(14)
C3A 0.0270(14) 0.0411(15) 0.0504(17) 0.0026(11) -0.0139(12) -0.0265(13)
C4A 0.0265(13) 0.0289(12) 0.0378(14) 0.0006(10) -0.0082(11) -0.0180(11)
C5A 0.0251(13) 0.0319(13) 0.0446(15) -0.0025(10) -0.0041(11) -0.0183(12)
C6A 0.0333(14) 0.0293(13) 0.0338(14) -0.0015(11) -0.0022(11) -0.0082(11)
C7A 0.0284(13) 0.0324(13) 0.0305(13) 0.0011(10) -0.0067(11) -0.0095(11)
C8A 0.0250(12) 0.0231(11) 0.0328(13) 0.0006(9) -0.0065(10) -0.0128(10)
C9A 0.0268(13) 0.0248(12) 0.0324(13) 0.0006(9) -0.0081(10) -0.0142(10)
C10A 0.0325(14) 0.0315(13) 0.0447(15) -0.0021(11) -0.0154(12) -0.0132(12)
C11A 0.0338(15) 0.0329(14) 0.0578(18) 0.0034(11) -0.0204(13) -0.0238(13)
C12A 0.0316(14) 0.0428(15) 0.0502(17) 0.0085(12) -0.0191(13) -0.0284(13)
C13A 0.0267(13) 0.0379(14) 0.0361(14) 0.0045(10) -0.0153(11) -0.0174(11)
C14A 0.0292(14) 0.0470(16) 0.0316(14) 0.0048(12) -0.0070(11) -0.0168(12)
C15A 0.0330(15) 0.0429(15) 0.0287(13) -0.0008(12) -0.0056(11) -0.0096(11)
C16A 0.0343(14) 0.0331(13) 0.0305(13) -0.0009(11) -0.0085(11) -0.0111(11)
C17A 0.0266(13) 0.0292(12) 0.0283(12) -0.0002(10) -0.0117(10) -0.0097(10)
C18A 0.0261(13) 0.0313(12) 0.0297(12) 0.0014(10) -0.0141(10) -0.0114(10)
C19A 0.0313(14) 0.0265(12) 0.0363(14) 0.0003(10) -0.0135(11) -0.0088(10)
C20A 0.0475(17) 0.0316(14) 0.0480(17) 0.0018(12) -0.0211(14) -0.0148(12)
C21A 0.0397(16) 0.0329(14) 0.0496(17) 0.0041(12) -0.0222(13) -0.0117(12)
C22A 0.0374(15) 0.0313(13) 0.0334(14) 0.0002(11) -0.0151(12) -0.0110(11)
C23A 0.076(2) 0.0461(18) 0.0320(15) -0.0138(16) -0.0083(15) -0.0115(13)
C24A 0.0406(16) 0.0411(15) 0.0406(15) 0.0058(12) -0.0162(13) -0.0188(13)
C25A 0.0279(13) 0.0294(13) 0.0345(14) -0.0017(10) -0.0104(11) -0.0068(11)
C26A 0.0314(15) 0.0434(16) 0.0510(17) -0.0084(12) -0.0118(13) -0.0171(14)
C27A 0.0302(14) 0.0466(16) 0.0377(15) -0.0037(12) -0.0075(12) -0.0118(13)
C28A 0.0344(14) 0.0246(12) 0.0330(13) 0.0005(10) -0.0077(11) -0.0115(10)
C29A 0.0301(15) 0.0388(15) 0.0458(16) -0.0005(11) -0.0044(12) -0.0155(13)
C30A 0.0430(16) 0.0329(14) 0.0309(14) -0.0004(11) -0.0083(12) -0.0107(11)
C31A 0.0349(15) 0.0330(13) 0.0316(13) -0.0089(11) -0.0091(11) -0.0111(11)
C32A 0.0377(16) 0.0479(17) 0.0546(18) -0.0028(13) -0.0213(14) -0.0191(14)
C33A 0.0496(18) 0.0385(15) 0.0450(16) -0.0133(13) -0.0129(14) -0.0171(13)
C34A 0.0385(15) 0.0292(13) 0.0319(13) -0.0007(11) -0.0120(12) -0.0064(11)
C35A 0.070(2) 0.0395(16) 0.0576(19) 0.0039(15) -0.0422(18) -0.0160(14)
C36A 0.061(2) 0.0297(14) 0.0488(17) 0.0057(13) -0.0256(15) -0.0084(13)
Ni1B 0.02493(17) 0.02550(16) 0.03428(18) 0.00398(12) -0.01139(13) -0.01210(13)
Si1B 0.0247(3) 0.0248(3) 0.0355(4) 0.0003(3) -0.0091(3) -0.0120(3)
Si2B 0.0252(3) 0.0255(3) 0.0302(3) 0.0000(3) -0.0065(3) -0.0104(3)
N1B 0.0271(11) 0.0304(11) 0.0348(11) -0.0010(8) -0.0099(9) -0.0134(9)
N2B 0.0260(11) 0.0243(10) 0.0354(11) 0.0017(8) -0.0102(9) -0.0129(9)
N3B 0.0269(11) 0.0282(10) 0.0327(11) -0.0006(8) -0.0092(9) -0.0125(9)
N4B 0.0235(10) 0.0261(10) 0.0318(11) 0.0029(8) -0.0090(9) -0.0108(9)
C1B 0.0292(14) 0.0394(15) 0.0430(15) -0.0025(11) -0.0101(12) -0.0169(12)
C2B 0.0399(16) 0.0382(15) 0.0449(16) -0.0097(12) -0.0110(13) -0.0148(13)
C3B 0.0484(18) 0.0278(13) 0.0436(16) -0.0072(12) -0.0166(13) -0.0109(12)
C4B 0.0429(16) 0.0247(12) 0.0339(14) 0.0001(11) -0.0171(12) -0.0109(10)
C5B 0.0498(18) 0.0240(12) 0.0529(17) 0.0089(12) -0.0268(14) -0.0142(12)
C6B 0.0356(15) 0.0342(14) 0.0555(18) 0.0123(11) -0.0237(13) -0.0206(13)
C7B 0.0270(14) 0.0310(13) 0.0492(16) 0.0031(10) -0.0159(12) -0.0174(12)
C8B 0.0303(13) 0.0251(12) 0.0335(13) 0.0021(10) -0.0135(11) -0.0110(10)
C9B 0.0303(13) 0.0285(12) 0.0312(13) 0.0014(10) -0.0139(11) -0.0118(10)
C10B 0.0321(15) 0.0383(14) 0.0406(15) 0.0012(11) -0.0086(12) -0.0198(12)
C11B 0.0423(16) 0.0433(15) 0.0340(14) -0.0049(12) -0.0086(12) -0.0178(12)
C12B 0.0437(17) 0.0385(15) 0.0330(14) -0.0084(12) -0.0154(12) -0.0079(12)
C13B 0.0307(14) 0.0300(13) 0.0338(13) -0.0042(10) -0.0129(11) -0.0083(11)
C14B 0.0362(15) 0.0360(14) 0.0412(16) 0.0043(11) -0.0200(13) -0.0066(12)
C15B 0.0316(15) 0.0374(15) 0.0522(18) 0.0095(12) -0.0183(13) -0.0119(13)
C16B 0.0275(13) 0.0349(14) 0.0376(14) 0.0042(10) -0.0094(11) -0.0133(11)
C17B 0.0249(12) 0.0233(11) 0.0334(13) -0.0027(9) -0.0101(10) -0.0096(10)
C18B 0.0255(12) 0.0251(12) 0.0339(13) -0.0033(9) -0.0118(10) -0.0096(10)
C19B 0.0282(14) 0.0347(14) 0.0391(15) 0.0012(11) -0.0058(11) -0.0136(12)
C20B 0.0460(18) 0.0536(18) 0.0423(17) 0.0011(14) -0.0099(14) -0.0241(14)
C21B 0.0375(16) 0.0423(16) 0.0493(18) -0.0074(13) -0.0020(13) -0.0134(14)
C22B 0.0330(15) 0.0350(14) 0.0449(16) -0.0003(11) -0.0170(12) -0.0154(12)
C23B 0.0471(19) 0.070(2) 0.0388(16) -0.0035(16) -0.0153(14) -0.0155(15)
C24B 0.0363(16) 0.0483(17) 0.0584(19) 0.0009(13) -0.0214(14) -0.0261(15)
C25B 0.0306(14) 0.0247(12) 0.0505(17) 0.0005(10) -0.0072(12) -0.0137(12)
C26B 0.0405(17) 0.0289(14) 0.068(2) 0.0029(12) -0.0220(15) -0.0092(14)
C27B 0.0430(17) 0.0291(14) 0.062(2) 0.0000(12) -0.0094(15) -0.0204(13)
C28B 0.0348(15) 0.0376(14) 0.0333(14) 0.0037(11) -0.0116(11) -0.0126(11)
C29B 0.0547(19) 0.0499(17) 0.0411(16) 0.0024(14) -0.0241(15) -0.0166(14)
C30B 0.059(2) 0.0357(15) 0.0495(18) 0.0107(14) -0.0252(15) -0.0118(13)
C31B 0.0318(14) 0.0319(13) 0.0426(15) 0.0007(11) -0.0087(12) -0.0190(12)
C32B 0.0364(16) 0.0350(15) 0.066(2) -0.0039(12) -0.0061(14) -0.0237(14)
C33B 0.0395(17) 0.0351(15) 0.066(2) 0.0051(12) -0.0124(15) -0.0270(14)
C34B 0.0302(14) 0.0318(13) 0.0367(14) -0.0034(11) -0.0048(11) -0.0100(11)
C35B 0.0343(16) 0.0451(17) 0.0565(19) -0.0094(13) -0.0112(14) -0.0162(14)
C36B 0.0413(17) 0.0463(17) 0.0400(16) -0.0031(13) 0.0011(13) -0.0116(13)

loop_
_atom_type_symbol
_atom_type_description
_atom_type_scat_dispersion_real
_atom_type_scat_dispersion_imag
_atom_type_scat_source
C C 0.0033 0.0016 'International Tables Vol C Tables 4.2.6.8 and 6.1.1.4'
H H 0.0000 0.0000 'International Tables Vol C Tables 4.2.6.8 and 6.1.1.4'
N N 0.0061 0.0033 'International Tables Vol C Tables 4.2.6.8 and 6.1.1.4'
Si Si 0.0817 0.0704 'International Tables Vol C Tables 4.2.6.8 and 6.1.1.4'
Ni Ni 0.3393 1.1124 'International Tables Vol C Tables 4.2.6.8 and 6.1.1.4'

loop_
_geom_angle_atom_site_label_1
_geom_angle_atom_site_label_2
_geom_angle_atom_site_label_3
_geom_angle_site_symmetry_1
_geom_angle_site_symmetry_3
_geom_angle
_geom_angle_publ_flag
N4A Ni1A N2A . . 148.45(9) ?
N4A Ni1A N1A . . 122.96(8) ?
N2A Ni1A N1A . . 84.10(8) ?
N4A Ni1A N3A . . 84.62(9) ?
N2A Ni1A N3A . . 109.19(8) ?
N1A Ni1A N3A . . 98.12(9) ?
N2A Si1A C22A . . 116.87(11) ?
N2A Si1A C19A . . 111.91(11) ?
C22A Si1A C19A . . 105.25(11) ?
N2A Si1A C25A . . 104.61(10) ?
C22A Si1A C25A . . 106.44(12) ?
C19A Si1A C25A . . 111.76(12) ?
N4A Si2A C28A . . 109.15(10) ?
N4A Si2A C31A . . 111.73(11) ?
C28A Si2A C31A . . 108.86(12) ?
N4A Si2A C34A . . 110.77(11) ?
C28A Si2A C34A . . 109.65(12) ?
C31A Si2A C34A . . 106.62(12) ?
C1A N1A C9A . . 119.8(2) ?
C1A N1A Ni1A . . 128.39(18) ?
C9A N1A Ni1A . . 111.79(16) ?
C8A N2A Si1A . . 125.42(17) ?
C8A N2A Ni1A . . 111.27(16) ?
Si1A N2A Ni1A . . 122.92(11) ?
C10A N3A C18A . . 119.9(2) ?
C10A N3A Ni1A . . 128.79(19) ?
C18A N3A Ni1A . . 110.72(16) ?
C17A N4A Si2A . . 120.87(16) ?
C17A N4A Ni1A . . 110.75(15) ?
Si2A N4A Ni1A . . 128.38(12) ?
N1A C1A C2A . . 122.4(3) ?
N1A C1A H1AA . . 118.8 ?
C2A C1A H1AA . . 118.8 ?
C3A C2A C1A . . 118.5(2) ?
C3A C2A H2AA . . 120.7 ?
C1A C2A H2AA . . 120.7 ?
C2A C3A C4A . . 120.9(3) ?
C2A C3A H3AA . . 119.6 ?
C4A C3A H3AA . . 119.6 ?
C3A C4A C9A . . 117.1(2) ?
C3A C4A C5A . . 124.1(2) ?
C9A C4A C5A . . 118.8(2) ?
C6A C5A C4A . . 118.7(2) ?
C6A C5A H5AA . . 120.6 ?
C4A C5A H5AA . . 120.6 ?
C5A C6A C7A . . 122.3(2) ?
C5A C6A H6AA . . 118.9 ?
C7A C6A H6AA . . 118.9 ?
C8A C7A C6A . . 122.6(2) ?
C8A C7A H7AA . . 118.7 ?
C6A C7A H7AA . . 118.7 ?
N2A C8A C7A . . 128.3(2) ?
N2A C8A C9A . . 117.4(2) ?
C7A C8A C9A . . 114.3(2) ?
N1A C9A C4A . . 121.4(2) ?
N1A C9A C8A . . 115.3(2) ?
C4A C9A C8A . . 123.3(2) ?
N3A C10A C11A . . 122.1(3) ?
N3A C10A H10A . . 119.0 ?
C11A C10A H10A . . 119.0 ?
C12A C11A C10A . . 119.1(2) ?
C12A C11A H11A . . 120.5 ?
C10A C11A H11A . . 120.5 ?
C11A C12A C13A . . 120.6(3) ?
C11A C12A H12A . . 119.7 ?
C13A C12A H12A . . 119.7 ?
C14A C13A C18A . . 119.1(2) ?
C14A C13A C12A . . 124.2(3) ?
C18A C13A C12A . . 116.7(2) ?
C15A C14A C13A . . 118.6(3) ?
C15A C14A H14A . . 120.7 ?
C13A C14A H14A . . 120.7 ?
C14A C15A C16A . . 122.3(3) ?
C14A C15A H15A . . 118.9 ?
C16A C15A H15A . . 118.9 ?
C17A C16A C15A . . 122.2(2) ?
C17A C16A H16A . . 118.9 ?
C15A C16A H16A . . 118.9 ?
N4A C17A C16A . . 127.5(2) ?
N4A C17A C18A . . 117.7(2) ?
C16A C17A C18A . . 114.8(2) ?
N3A C18A C13A . . 121.7(2) ?
N3A C18A C17A . . 115.4(2) ?
C13A C18A C17A . . 122.9(2) ?
C20A C19A C21A . . 111.7(2) ?
C20A C19A Si1A . . 113.78(18) ?
C21A C19A Si1A . . 112.23(18) ?
C20A C19A H19A . . 106.2 ?
C21A C19A H19A . . 106.2 ?
Si1A C19A H19A . . 106.2 ?
C19A C20A H20A . . 109.5 ?
C19A C20A H20B . . 109.5 ?
H20A C20A H20B . . 109.5 ?
C19A C20A H20C . . 109.5 ?
H20A C20A H20C . . 109.5 ?
H20B C20A H20C . . 109.5 ?
C19A C21A H21A . . 109.5 ?
C19A C21A H21B . . 109.5 ?
H21A C21A H21B . . 109.5 ?
C19A C21A H21C . . 109.5 ?
H21A C21A H21C . . 109.5 ?
H21B C21A H21C . . 109.5 ?
C24A C22A C23A . . 108.8(2) ?
C24A C22A Si1A . . 114.80(18) ?
C23A C22A Si1A . . 117.6(2) ?
C24A C22A H22A . . 104.8 ?
C23A C22A H22A . . 104.8 ?
Si1A C22A H22A . . 104.8 ?
C22A C23A H23A . . 109.5 ?
C22A C23A H23B . . 109.5 ?
H23A C23A H23B . . 109.5 ?
C22A C23A H23C . . 109.5 ?
H23A C23A H23C . . 109.5 ?
H23B C23A H23C . . 109.5 ?
C22A C24A H24A . . 109.5 ?
C22A C24A H24B . . 109.5 ?
H24A C24A H24B . . 109.5 ?
C22A C24A H24C . . 109.5 ?
H24A C24A H24C . . 109.5 ?
H24B C24A H24C . . 109.5 ?
C27A C25A C26A . . 107.4(2) ?
C27A C25A Si1A . . 115.79(18) ?
C26A C25A Si1A . . 115.25(19) ?
C27A C25A H25A . . 105.8 ?
C26A C25A H25A . . 105.8 ?
Si1A C25A H25A . . 105.8 ?
C25A C26A H26A . . 109.5 ?
C25A C26A H26B . . 109.5 ?
H26A C26A H26B . . 109.5 ?
C25A C26A H26C . . 109.5 ?
H26A C26A H26C . . 109.5 ?
H26B C26A H26C . . 109.5 ?
C25A C27A H27A . . 109.5 ?
C25A C27A H27B . . 109.5 ?
H27A C27A H27B . . 109.5 ?
C25A C27A H27C . . 109.5 ?
H27A C27A H27C . . 109.5 ?
H27B C27A H27C . . 109.5 ?
C29A C28A C30A . . 109.8(2) ?
C29A C28A Si2A . . 115.17(19) ?
C30A C28A Si2A . . 112.65(18) ?
C29A C28A H28A . . 106.2 ?
C30A C28A H28A . . 106.2 ?
Si2A C28A H28A . . 106.2 ?
C28A C29A H29A . . 109.5 ?
C28A C29A H29B . . 109.5 ?
H29A C29A H29B . . 109.5 ?
C28A C29A H29C . . 109.5 ?
H29A C29A H29C . . 109.5 ?
H29B C29A H29C . . 109.5 ?
C28A C30A H30A . . 109.5 ?
C28A C30A H30B . . 109.5 ?
H30A C30A H30B . . 109.5 ?
C28A C30A H30C . . 109.5 ?
H30A C30A H30C . . 109.5 ?
H30B C30A H30C . . 109.5 ?
C32A C31A C33A . . 110.2(2) ?
C32A C31A Si2A . . 114.30(18) ?
C33A C31A Si2A . . 114.0(2) ?
C32A C31A H31A . . 105.9 ?
C33A C31A H31A . . 105.9 ?
Si2A C31A H31A . . 105.9 ?
C31A C32A H32A . . 109.5 ?
C31A C32A H32B . . 109.5 ?
H32A C32A H32B . . 109.5 ?
C31A C32A H32C . . 109.5 ?
H32A C32A H32C . . 109.5 ?
H32B C32A H32C . . 109.5 ?
C31A C33A H33A . . 109.5 ?
C31A C33A H33B . . 109.5 ?
H33A C33A H33B . . 109.5 ?
C31A C33A H33C . . 109.5 ?
H33A C33A H33C . . 109.5 ?
H33B C33A H33C . . 109.5 ?
C36A C34A C35A . . 109.9(2) ?
C36A C34A Si2A . . 113.1(2) ?
C35A C34A Si2A . . 113.44(18) ?
C36A C34A H34A . . 106.6 ?
C35A C34A H34A . . 106.6 ?
Si2A C34A H34A . . 106.6 ?
C34A C35A H35A . . 109.5 ?
C34A C35A H35B . . 109.5 ?
H35A C35A H35B . . 109.5 ?
C34A C35A H35C . . 109.5 ?
H35A C35A H35C . . 109.5 ?
H35B C35A H35C . . 109.5 ?
C34A C36A H36A . . 109.5 ?
C34A C36A H36B . . 109.5 ?
H36A C36A H36B . . 109.5 ?
C34A C36A H36C . . 109.5 ?
H36A C36A H36C . . 109.5 ?
H36B C36A H36C . . 109.5 ?
N4B Ni1B N2B . . 148.84(9) ?
N4B Ni1B N3B . . 84.27(9) ?
N2B Ni1B N3B . . 112.36(9) ?
N4B Ni1B N1B . . 118.98(9) ?
N2B Ni1B N1B . . 83.97(8) ?
N3B Ni1B N1B . . 103.14(8) ?
N2B Si1B C25B . . 104.23(11) ?
N2B Si1B C22B . . 108.52(11) ?
C25B Si1B C22B . . 111.75(13) ?
N2B Si1B C19B . . 112.00(12) ?
C25B Si1B C19B . . 111.95(12) ?
C22B Si1B C19B . . 108.35(13) ?
N4B Si2B C34B . . 112.65(11) ?
N4B Si2B C31B . . 114.47(11) ?
C34B Si2B C31B . . 106.42(12) ?
N4B Si2B C28B . . 103.96(11) ?
C34B Si2B C28B . . 112.80(12) ?
C31B Si2B C28B . . 106.53(12) ?
C1B N1B C9B . . 119.4(2) ?
C1B N1B Ni1B . . 129.09(18) ?
C9B N1B Ni1B . . 111.53(16) ?
C8B N2B Si1B . . 124.02(17) ?
C8B N2B Ni1B . . 111.78(16) ?
Si1B N2B Ni1B . . 124.11(11) ?
C10B N3B C18B . . 119.7(2) ?
C10B N3B Ni1B . . 128.84(18) ?
C18B N3B Ni1B . . 111.30(16) ?
C17B N4B Si2B . . 125.04(17) ?
C17B N4B Ni1B . . 111.40(16) ?
Si2B N4B Ni1B . . 123.53(11) ?
N1B C1B C2B . . 122.9(3) ?
N1B C1B H1BA . . 118.6 ?
C2B C1B H1BA . . 118.6 ?
C3B C2B C1B . . 118.8(3) ?
C3B C2B H2BA . . 120.6 ?
C1B C2B H2BA . . 120.6 ?
C2B C3B C4B . . 120.4(2) ?
C2B C3B H3BA . . 119.8 ?
C4B C3B H3BA . . 119.8 ?
C3B C4B C5B . . 124.2(2) ?
C3B C4B C9B . . 117.0(2) ?
C5B C4B C9B . . 118.8(2) ?
C6B C5B C4B . . 118.8(2) ?
C6B C5B H5BA . . 120.6 ?
C4B C5B H5BA . . 120.6 ?
C5B C6B C7B . . 122.4(2) ?
C5B C6B H6BA . . 118.8 ?
C7B C6B H6BA . . 118.8 ?
C8B C7B C6B . . 121.9(2) ?
C8B C7B H7BA . . 119.1 ?
C6B C7B H7BA . . 119.1 ?
N2B C8B C7B . . 128.0(2) ?
N2B C8B C9B . . 117.0(2) ?
C7B C8B C9B . . 115.0(2) ?
N1B C9B C4B . . 121.5(2) ?
N1B C9B C8B . . 115.6(2) ?
C4B C9B C8B . . 123.0(2) ?
N3B C10B C11B . . 122.5(3) ?
N3B C10B H10B . . 118.8 ?
C11B C10B H10B . . 118.8 ?
C12B C11B C10B . . 119.2(3) ?
C12B C11B H11B . . 120.4 ?
C10B C11B H11B . . 120.4 ?
C11B C12B C13B . . 120.2(3) ?
C11B C12B H12B . . 119.9 ?
C13B C12B H12B . . 119.9 ?
C12B C13B C14B . . 124.3(2) ?
C12B C13B C18B . . 117.2(2) ?
C14B C13B C18B . . 118.4(2) ?
C15B C14B C13B . . 118.5(2) ?
C15B C14B H14B . . 120.7 ?
C13B C14B H14B . . 120.7 ?
C14B C15B C16B . . 123.1(3) ?
C14B C15B H15B . . 118.4 ?
C16B C15B H15B . . 118.4 ?
C15B C16B C17B . . 121.7(3) ?
C15B C16B H16B . . 119.1 ?
C17B C16B H16B . . 119.1 ?
N4B C17B C16B . . 127.8(2) ?
N4B C17B C18B . . 117.5(2) ?
C16B C17B C18B . . 114.7(2) ?
N3B C18B C13B . . 121.2(2) ?
N3B C18B C17B . . 115.3(2) ?
C13B C18B C17B . . 123.4(2) ?
C21B C19B C20B . . 110.4(2) ?
C21B C19B Si1B . . 113.8(2) ?
C20B C19B Si1B . . 111.94(19) ?
C21B C19B H19B . . 106.8 ?
C20B C19B H19B . . 106.8 ?
Si1B C19B H19B . . 106.8 ?
C19B C20B H20D . . 109.5 ?
C19B C20B H20E . . 109.5 ?
H20D C20B H20E . . 109.5 ?
C19B C20B H20F . . 109.5 ?
H20D C20B H20F . . 109.5 ?
H20E C20B H20F . . 109.5 ?
C19B C21B H21D . . 109.5 ?
C19B C21B H21E . . 109.5 ?
H21D C21B H21E . . 109.5 ?
C19B C21B H21F . . 109.5 ?
H21D C21B H21F . . 109.5 ?
H21E C21B H21F . . 109.5 ?
C23B C22B C24B . . 110.4(2) ?
C23B C22B Si1B . . 112.7(2) ?
C24B C22B Si1B . . 116.8(2) ?
C23B C22B H22B . . 105.3 ?
C24B C22B H22B . . 105.3 ?
Si1B C22B H22B . . 105.3 ?
C22B C23B H23D . . 109.5 ?
C22B C23B H23E . . 109.5 ?
H23D C23B H23E . . 109.5 ?
C22B C23B H23F . . 109.5 ?
H23D C23B H23F . . 109.5 ?
H23E C23B H23F . . 109.5 ?
C22B C24B H24D . . 109.5 ?
C22B C24B H24E . . 109.5 ?
H24D C24B H24E . . 109.5 ?
C22B C24B H24F . . 109.5 ?
H24D C24B H24F . . 109.5 ?
H24E C24B H24F . . 109.5 ?
C27B C25B C26B . . 109.3(2) ?
C27B C25B Si1B . . 116.5(2) ?
C26B C25B Si1B . . 115.1(2) ?
C27B C25B H25B . . 104.9 ?
C26B C25B H25B . . 104.9 ?
Si1B C25B H25B . . 104.9 ?
C25B C26B H26D . . 109.5 ?
C25B C26B H26E . . 109.5 ?
H26D C26B H26E . . 109.5 ?
C25B C26B H26F . . 109.5 ?
H26D C26B H26F . . 109.5 ?
H26E C26B H26F . . 109.5 ?
C25B C27B H27D . . 109.5 ?
C25B C27B H27E . . 109.5 ?
H27D C27B H27E . . 109.5 ?
C25B C27B H27F . . 109.5 ?
H27D C27B H27F . . 109.5 ?
H27E C27B H27F . . 109.5 ?
C29B C28B C30B . . 108.7(2) ?
C29B C28B Si2B . . 115.1(2) ?
C30B C28B Si2B . . 115.7(2) ?
C29B C28B H28B . . 105.4 ?
C30B C28B H28B . . 105.4 ?
Si2B C28B H28B . . 105.4 ?
C28B C29B H29D . . 109.5 ?
C28B C29B H29E . . 109.5 ?
H29D C29B H29E . . 109.5 ?
C28B C29B H29F . . 109.5 ?
H29D C29B H29F . . 109.5 ?
H29E C29B H29F . . 109.5 ?
C28B C30B H30D . . 109.5 ?
C28B C30B H30E . . 109.5 ?
H30D C30B H30E . . 109.5 ?
C28B C30B H30F . . 109.5 ?
H30D C30B H30F . . 109.5 ?
H30E C30B H30F . . 109.5 ?
C32B C31B C33B . . 109.7(2) ?
C32B C31B Si2B . . 111.68(19) ?
C33B C31B Si2B . . 118.6(2) ?
C32B C31B H31B . . 105.3 ?
C33B C31B H31B . . 105.3 ?
Si2B C31B H31B . . 105.3 ?
C31B C32B H32D . . 109.5 ?
C31B C32B H32E . . 109.5 ?
H32D C32B H32E . . 109.5 ?
C31B C32B H32F . . 109.5 ?
H32D C32B H32F . . 109.5 ?
H32E C32B H32F . . 109.5 ?
C31B C33B H33D . . 109.5 ?
C31B C33B H33E . . 109.5 ?
H33D C33B H33E . . 109.5 ?
C31B C33B H33F . . 109.5 ?
H33D C33B H33F . . 109.5 ?
H33E C33B H33F . . 109.5 ?
C36B C34B C35B . . 111.0(2) ?
C36B C34B Si2B . . 112.1(2) ?
C35B C34B Si2B . . 114.5(2) ?
C36B C34B H34B . . 106.2 ?
C35B C34B H34B . . 106.2 ?
Si2B C34B H34B . . 106.2 ?
C34B C35B H35D . . 109.5 ?
C34B C35B H35E . . 109.5 ?
H35D C35B H35E . . 109.5 ?
C34B C35B H35F . . 109.5 ?
H35D C35B H35F . . 109.5 ?
H35E C35B H35F . . 109.5 ?
C34B C36B H36D . . 109.5 ?
C34B C36B H36E . . 109.5 ?
H36D C36B H36E . . 109.5 ?
C34B C36B H36F . . 109.5 ?
H36D C36B H36F . . 109.5 ?
H36E C36B H36F . . 109.5 ?

loop_
_geom_bond_atom_site_label_1
_geom_bond_atom_site_label_2
_geom_bond_site_symmetry_2
_geom_bond_distance
_geom_bond_publ_flag
Ni1A N4A . 1.955(2) ?
Ni1A N2A . 1.977(2) ?
Ni1A N1A . 2.002(2) ?
Ni1A N3A . 2.001(2) ?
Si1A N2A . 1.754(2) ?
Si1A C22A . 1.906(3) ?
Si1A C19A . 1.905(3) ?
Si1A C25A . 1.907(3) ?
Si2A N4A . 1.755(2) ?
Si2A C28A . 1.876(3) ?
Si2A C31A . 1.909(3) ?
Si2A C34A . 1.906(3) ?
N1A C1A . 1.328(3) ?
N1A C9A . 1.365(3) ?
N2A C8A . 1.369(3) ?
N3A C10A . 1.324(3) ?
N3A C18A . 1.366(3) ?
N4A C17A . 1.375(3) ?
C1A C2A . 1.401(4) ?
C1A H1AA . 0.9500 ?
C2A C3A . 1.368(4) ?
C2A H2AA . 0.9500 ?
C3A C4A . 1.411(4) ?
C3A H3AA . 0.9500 ?
C4A C9A . 1.413(4) ?
C4A C5A . 1.412(4) ?
C5A C6A . 1.372(4) ?
C5A H5AA . 0.9500 ?
C6A C7A . 1.407(4) ?
C6A H6AA . 0.9500 ?
C7A C8A . 1.395(3) ?
C7A H7AA . 0.9500 ?
C8A C9A . 1.451(3) ?
C10A C11A . 1.404(4) ?
C10A H10A . 0.9500 ?
C11A C12A . 1.364(4) ?
C11A H11A . 0.9500 ?
C12A C13A . 1.421(4) ?
C12A H12A . 0.9500 ?
C13A C14A . 1.408(4) ?
C13A C18A . 1.412(4) ?
C14A C15A . 1.370(4) ?
C14A H14A . 0.9500 ?
C15A C16A . 1.403(4) ?
C15A H15A . 0.9500 ?
C16A C17A . 1.398(4) ?
C16A H16A . 0.9500 ?
C17A C18A . 1.438(3) ?
C19A C20A . 1.534(4) ?
C19A C21A . 1.541(4) ?
C19A H19A . 1.0000 ?
C20A H20A . 0.9800 ?
C20A H20B . 0.9800 ?
C20A H20C . 0.9800 ?
C21A H21A . 0.9800 ?
C21A H21B . 0.9800 ?
C21A H21C . 0.9800 ?
C22A C24A . 1.522(4) ?
C22A C23A . 1.529(4) ?
C22A H22A . 1.0000 ?
C23A H23A . 0.9800 ?
C23A H23B . 0.9800 ?
C23A H23C . 0.9800 ?
C24A H24A . 0.9800 ?
C24A H24B . 0.9800 ?
C24A H24C . 0.9800 ?
C25A C27A . 1.536(4) ?
C25A C26A . 1.543(4) ?
C25A H25A . 1.0000 ?
C26A H26A . 0.9800 ?
C26A H26B . 0.9800 ?
C26A H26C . 0.9800 ?
C27A H27A . 0.9800 ?
C27A H27B . 0.9800 ?
C27A H27C . 0.9800 ?
C28A C29A . 1.533(4) ?
C28A C30A . 1.534(4) ?
C28A H28A . 1.0000 ?
C29A H29A . 0.9800 ?
C29A H29B . 0.9800 ?
C29A H29C . 0.9800 ?
C30A H30A . 0.9800 ?
C30A H30B . 0.9800 ?
C30A H30C . 0.9800 ?
C31A C32A . 1.538(4) ?
C31A C33A . 1.544(4) ?
C31A H31A . 1.0000 ?
C32A H32A . 0.9800 ?
C32A H32B . 0.9800 ?
C32A H32C . 0.9800 ?
C33A H33A . 0.9800 ?
C33A H33B . 0.9800 ?
C33A H33C . 0.9800 ?
C34A C36A . 1.532(4) ?
C34A C35A . 1.535(4) ?
C34A H34A . 1.0000 ?
C35A H35A . 0.9800 ?
C35A H35B . 0.9800 ?
C35A H35C . 0.9800 ?
C36A H36A . 0.9800 ?
C36A H36B . 0.9800 ?
C36A H36C . 0.9800 ?
Ni1B N4B . 1.960(2) ?
Ni1B N2B . 1.962(2) ?
Ni1B N3B . 2.002(2) ?
Ni1B N1B . 2.005(2) ?
Si1B N2B . 1.744(2) ?
Si1B C25B . 1.892(3) ?
Si1B C22B . 1.903(3) ?
Si1B C19B . 1.903(3) ?
Si2B N4B . 1.745(2) ?
Si2B C34B . 1.900(3) ?
Si2B C31B . 1.906(3) ?
Si2B C28B . 1.908(3) ?
N1B C1B . 1.321(3) ?
N1B C9B . 1.365(3) ?
N2B C8B . 1.374(3) ?
N3B C10B . 1.319(3) ?
N3B C18B . 1.369(3) ?
N4B C17B . 1.373(3) ?
C1B C2B . 1.395(4) ?
C1B H1BA . 0.9500 ?
C2B C3B . 1.367(4) ?
C2B H2BA . 0.9500 ?
C3B C4B . 1.412(4) ?
C3B H3BA . 0.9500 ?
C4B C5B . 1.413(4) ?
C4B C9B . 1.417(3) ?
C5B C6B . 1.369(4) ?
C5B H5BA . 0.9500 ?
C6B C7B . 1.408(4) ?
C6B H6BA . 0.9500 ?
C7B C8B . 1.400(4) ?
C7B H7BA . 0.9500 ?
C8B C9B . 1.440(4) ?
C10B C11B . 1.400(4) ?
C10B H10B . 0.9500 ?
C11B C12B . 1.367(4) ?
C11B H11B . 0.9500 ?
C12B C13B . 1.410(4) ?
C12B H12B . 0.9500 ?
C13B C14B . 1.417(4) ?
C13B C18B . 1.421(3) ?
C14B C15B . 1.365(4) ?
C14B H14B . 0.9500 ?
C15B C16B . 1.402(4) ?
C15B H15B . 0.9500 ?
C16B C17B . 1.405(3) ?
C16B H16B . 0.9500 ?
C17B C18B . 1.437(4) ?
C19B C21B . 1.533(4) ?
C19B C20B . 1.538(4) ?
C19B H19B . 1.0000 ?
C20B H20D . 0.9800 ?
C20B H20E . 0.9800 ?
C20B H20F . 0.9800 ?
C21B H21D . 0.9800 ?
C21B H21E . 0.9800 ?
C21B H21F . 0.9800 ?
C22B C23B . 1.533(4) ?
C22B C24B . 1.539(4) ?
C22B H22B . 1.0000 ?
C23B H23D . 0.9800 ?
C23B H23E . 0.9800 ?
C23B H23F . 0.9800 ?
C24B H24D . 0.9800 ?
C24B H24E . 0.9800 ?
C24B H24F . 0.9800 ?
C25B C27B . 1.538(4) ?
C25B C26B . 1.535(4) ?
C25B H25B . 1.0000 ?
C26B H26D . 0.9800 ?
C26B H26E . 0.9800 ?
C26B H26F . 0.9800 ?
C27B H27D . 0.9800 ?
C27B H27E . 0.9800 ?
C27B H27F . 0.9800 ?
C28B C29B . 1.532(4) ?
C28B C30B . 1.536(4) ?
C28B H28B . 1.0000 ?
C29B H29D . 0.9800 ?
C29B H29E . 0.9800 ?
C29B H29F . 0.9800 ?
C30B H30D . 0.9800 ?
C30B H30E . 0.9800 ?
C30B H30F . 0.9800 ?
C31B C32B . 1.527(4) ?
C31B C33B . 1.532(4) ?
C31B H31B . 1.0000 ?
C32B H32D . 0.9800 ?
C32B H32E . 0.9800 ?
C32B H32F . 0.9800 ?
C33B H33D . 0.9800 ?
C33B H33E . 0.9800 ?
C33B H33F . 0.9800 ?
C34B C36B . 1.531(4) ?
C34B C35B . 1.536(4) ?
C34B H34B . 1.0000 ?
C35B H35D . 0.9800 ?
C35B H35E . 0.9800 ?
C35B H35F . 0.9800 ?
C36B H36D . 0.9800 ?
C36B H36E . 0.9800 ?
C36B H36F . 0.9800 ?
